data_8104755
loop_
_publ_author_name
'Cao, Huizhi'
'Yan, Mi'
'Huang, Shiliang'
'He, Xuan'
'Cao, Xiong'

_publ_section_title
;
 Crystal structure of 2,4,7,9-tetranitro-10H-benzofuro[3,2-b]indole --
 dimethyl sulfoxide (1/1), C16H11N5O10S
;
_journal_issue 3
_journal_name_full 'Zeitschrift f\"ur Kristallographie - New Crystal Structures'
_journal_page_first 523
_journal_page_last 525
_journal_paper_doi 10.1515/ncrs-2020-0614
_journal_volume 236
_journal_year 2021
_chemical_formula_moiety 'C14 H5 N5 O9, C2 H6 O S'
_chemical_formula_sum 'C16 H11 N5 O10 S'
_chemical_formula_weight 465.36
_space_group_crystal_system triclinic
_space_group_IT_number 2
_space_group_name_Hall '-P 1'
_space_group_name_H-M_alt 'P -1'
_atom_sites_solution_hydrogens geom
_cell_angle_alpha 74.925(2)
_cell_angle_beta 86.398(2)
_cell_angle_gamma 88.040(2)
_cell_formula_units_Z 2
_cell_length_a 4.66580(1)
_cell_length_b 12.2129(4)
_cell_length_c 17.0355(5)
_cell_measurement_reflns_used 5405
_cell_measurement_temperature 295(2)
_cell_measurement_theta_max 75.4890
_cell_measurement_theta_min 3.7460
_cell_volume 935.31(4)
_computing_cell_refinement 'CrysAlisPro 1.171.39.44a (Rigaku OD, 2018)'
_computing_data_collection 'CrysAlisPro 1.171.39.44a (Rigaku OD, 2018)'
_computing_data_reduction 'CrysAlisPro 1.171.39.44a (Rigaku OD, 2018)'
_computing_structure_refinement 'SHELXL-2018/3 (Sheldrick, 2018)'
_diffrn_ambient_temperature 295(2)
_diffrn_measured_fraction_theta_full 1.000
_diffrn_measured_fraction_theta_max 0.972
_diffrn_measurement_device_type 'XtaLAB Synergy, Dualflex, HyPix'
_diffrn_measurement_method '\w scans'
_diffrn_radiation_type CuK\a
_diffrn_radiation_wavelength 1.54178
_diffrn_reflns_av_R_equivalents 0.0540
_diffrn_reflns_av_unetI/netI 0.0329
_diffrn_reflns_Laue_measured_fraction_full 1.000
_diffrn_reflns_Laue_measured_fraction_max 0.972
_diffrn_reflns_limit_h_max 5
_diffrn_reflns_limit_h_min -5
_diffrn_reflns_limit_k_max 14
_diffrn_reflns_limit_k_min -15
_diffrn_reflns_limit_l_max 20
_diffrn_reflns_limit_l_min -21
_diffrn_reflns_number 25142
_diffrn_reflns_point_group_measured_fraction_full 1.000
_diffrn_reflns_point_group_measured_fraction_max 0.972
_diffrn_reflns_theta_full 67.679
_diffrn_reflns_theta_max 74.429
_diffrn_reflns_theta_min 2.690
_diffrn_source 'micro-focus sealed X-ray tube'
_exptl_absorpt_coefficient_mu 2.207
_exptl_absorpt_correction_T_max 1.00000
_exptl_absorpt_correction_T_min 0.57542
_exptl_absorpt_correction_type multi-scan
_exptl_absorpt_process_details
;
CrysAlisPro 1.171.40.84a (Rigaku Oxford Diffraction, 2020)
Empirical absorption correction using spherical harmonics,
implemented in SCALE3 ABSPACK scaling algorithm.
;
_exptl_crystal_colour orange
_exptl_crystal_density_diffrn 1.652
_exptl_crystal_description plate
_exptl_crystal_F_000 476
_exptl_crystal_size_max 0.100
_exptl_crystal_size_mid 0.100
_exptl_crystal_size_min 0.050
_refine_diff_density_max 0.286
_refine_diff_density_min -0.222
_refine_diff_density_rms 0.046
_refine_ls_extinction_coef .
_refine_ls_extinction_method none
_refine_ls_goodness_of_fit_ref 1.068
_refine_ls_hydrogen_treatment constr
_refine_ls_matrix_type full
_refine_ls_number_parameters 312
_refine_ls_number_reflns 3718
_refine_ls_number_restraints 6
_refine_ls_restrained_S_all 1.067
_refine_ls_R_factor_all 0.0864
_refine_ls_R_factor_gt 0.0642
_refine_ls_shift/su_max 0.000
_refine_ls_shift/su_mean 0.000
_refine_ls_structure_factor_coef Fsqd
_refine_ls_weighting_details 'w=1/[\s^2^(Fo^2^)+(0.0874P)^2^+0.4050P] where P=(Fo^2^+2Fc^2^)/3'
_refine_ls_weighting_scheme calc
_refine_ls_wR_factor_gt 0.1605
_refine_ls_wR_factor_ref 0.1744
_reflns_Friedel_coverage 0.000
_reflns_Friedel_fraction_full .
_reflns_Friedel_fraction_max .
_reflns_number_gt 2863
_reflns_number_total 3718
_reflns_threshold_expression 'I > 2\s(I)'
_cod_data_source_file suppl_j_ncrs-2020-0614_suppl.cif
_cod_data_source_block TNBFI_DMSO
_cod_original_cell_volume 935.31(5)
_cod_database_code 8104755
_shelx_space_group_comment
;
The symmetry employed for this shelxl refinement is uniquely defined
by the following loop, which should always be used as a source of
symmetry information in preference to the above space-group names.
They are only intended as comments.
;
_shelx_estimated_absorpt_t_min 0.809
_shelx_estimated_absorpt_t_max 0.898

loop_
_space_group_symop_operation_xyz
'x, y, z'
'-x, -y, -z'

loop_
_atom_site_label
_atom_site_type_symbol
_atom_site_fract_x
_atom_site_fract_y
_atom_site_fract_z
_atom_site_U_iso_or_equiv
_atom_site_adp_type
_atom_site_occupancy
_atom_site_site_symmetry_order
_atom_site_calc_flag
_atom_site_refinement_flags_posn
_atom_site_refinement_flags_adp
_atom_site_refinement_flags_occupancy
_atom_site_disorder_assembly
_atom_site_disorder_group
O1 O 0.7951(4) 0.43165(15) 0.31488(11) 0.0458(5) Uani 1 1 d . . . . .
O2 O 1.9239(5) 0.3650(2) -0.00069(15) 0.0753(7) Uani 1 1 d . . . . .
O3 O 1.7680(7) 0.1949(2) 0.02861(18) 0.0950(9) Uani 1 1 d . . . . .
O4 O 1.1784(6) 0.5880(2) 0.22642(18) 0.0910(9) Uani 1 1 d . . . . .
O5 O 1.5082(6) 0.6371(2) 0.13238(16) 0.0829(8) Uani 1 1 d . . . . .
O6 O 0.1325(6) 0.4180(2) 0.56342(16) 0.0798(7) Uani 1 1 d . . . . .
O7 O -0.1466(5) 0.2814(2) 0.56302(15) 0.0790(8) Uani 1 1 d . . . . .
O8 O 0.2568(5) -0.0108(2) 0.44020(16) 0.0812(8) Uani 1 1 d . . . . .
O9 O 0.6076(6) 0.0290(2) 0.35190(18) 0.0896(9) Uani 1 1 d . . . . .
N1 N 0.9873(4) 0.19028(18) 0.24979(13) 0.0433(5) Uani 1 1 d . . . . .
H1 H 0.964060 0.119593 0.253252 0.052 Uiso 1 1 calc R U . . .
N2 N 1.7630(5) 0.2906(3) 0.03674(16) 0.0604(7) Uani 1 1 d . . . . .
N3 N 1.3448(5) 0.5682(2) 0.17416(16) 0.0550(6) Uani 1 1 d . . . . .
N4 N 0.0626(5) 0.3389(2) 0.53734(15) 0.0574(6) Uani 1 1 d . . . . .
N5 N 0.4294(5) 0.0549(2) 0.39884(15) 0.0556(6) Uani 1 1 d . . . . .
C1 C 1.1809(5) 0.2608(2) 0.19813(16) 0.0424(6) Uani 1 1 d . . . . .
C2 C 1.3744(6) 0.2330(2) 0.14110(17) 0.0475(6) Uani 1 1 d . . . . .
H2 H 1.384664 0.160430 0.133125 0.057 Uiso 1 1 calc R U . . .
C3 C 1.5505(6) 0.3174(3) 0.09687(16) 0.0479(7) Uani 1 1 d . . . . .
C4 C 1.5421(6) 0.4281(3) 0.10644(17) 0.0493(7) Uani 1 1 d . . . . .
H4 H 1.666469 0.482535 0.075273 0.059 Uiso 1 1 calc R U . . .
C5 C 1.3481(5) 0.4543(2) 0.16230(16) 0.0438(6) Uani 1 1 d . . . . .
C6 C 1.1582(5) 0.3724(2) 0.21019(15) 0.0408(6) Uani 1 1 d . . . . .
C7 C 0.9355(5) 0.3630(2) 0.27188(16) 0.0415(6) Uani 1 1 d . . . . .
C8 C 0.8393(5) 0.2535(2) 0.29440(16) 0.0408(6) Uani 1 1 d . . . . .
C9 C 0.6186(5) 0.2491(2) 0.35688(15) 0.0428(6) Uani 1 1 d . . . . .
C10 C 0.4283(6) 0.1705(2) 0.40691(17) 0.0466(6) Uani 1 1 d . . . . .
C11 C 0.2425(6) 0.2006(3) 0.46454(17) 0.0493(7) Uani 1 1 d . . . . .
H11 H 0.116441 0.148288 0.497343 0.059 Uiso 1 1 calc R U . . .
C12 C 0.2490(5) 0.3100(3) 0.47215(17) 0.0482(7) Uani 1 1 d . . . . .
C13 C 0.4231(6) 0.3937(2) 0.42391(17) 0.0479(6) Uani 1 1 d . . . . .
H13 H 0.418582 0.467522 0.429548 0.057 Uiso 1 1 calc R U . . .
C14 C 0.6032(5) 0.3602(2) 0.36705(16) 0.0436(6) Uani 1 1 d . . . . .
S1 S 0.7382(3) 0.93793(10) 0.19405(8) 0.0610(5) Uani 0.702(4) 1 d D . P A 1
O19 O 1.0041(8) 0.9829(4) 0.2189(4) 0.0823(18) Uani 0.702(4) 1 d D . P A 1
C15 C 0.6550(19) 0.8132(6) 0.2664(6) 0.081(2) Uani 0.702(4) 1 d D . P A 1
H15A H 0.810146 0.759253 0.267517 0.121 Uiso 0.702(4) 1 calc R U P A 1
H15B H 0.482868 0.782981 0.252914 0.121 Uiso 0.702(4) 1 calc R U P A 1
H15C H 0.625679 0.828220 0.318954 0.121 Uiso 0.702(4) 1 calc R U P A 1
C16 C 0.845(2) 0.8870(10) 0.1109(5) 0.145(4) Uani 0.702(4) 1 d D . P A 1
H16A H 0.902004 0.949157 0.065755 0.218 Uiso 0.702(4) 1 calc R U P A 1
H16B H 0.688209 0.848705 0.096359 0.218 Uiso 0.702(4) 1 calc R U P A 1
H16C H 1.004202 0.834945 0.124268 0.218 Uiso 0.702(4) 1 calc R U P A 1
S1' S 0.9324(11) 0.8942(4) 0.1822(4) 0.128(3) Uani 0.298(4) 1 d D . P A 2
O19' O 0.963(3) 1.0129(6) 0.1896(11) 0.0823(18) Uani 0.298(4) 1 d D . P A 2
C15' C 0.748(5) 0.805(2) 0.2640(16) 0.081(2) Uani 0.298(4) 1 d D . P A 2
H15D H 0.874217 0.778050 0.307548 0.121 Uiso 0.298(4) 1 calc R U P A 2
H15E H 0.677240 0.741971 0.247695 0.121 Uiso 0.298(4) 1 calc R U P A 2
H15F H 0.588888 0.846064 0.282318 0.121 Uiso 0.298(4) 1 calc R U P A 2
C16' C 0.752(4) 0.881(3) 0.0996(10) 0.145(4) Uani 0.298(4) 1 d D . P A 2
H16D H 0.553073 0.901817 0.106399 0.218 Uiso 0.298(4) 1 calc R U P A 2
H16E H 0.766237 0.803951 0.095878 0.218 Uiso 0.298(4) 1 calc R U P A 2
H16F H 0.835238 0.930149 0.050667 0.218 Uiso 0.298(4) 1 calc R U P A 2

loop_
_atom_site_aniso_label
_atom_site_aniso_U_11
_atom_site_aniso_U_22
_atom_site_aniso_U_33
_atom_site_aniso_U_23
_atom_site_aniso_U_13
_atom_site_aniso_U_12
O1 0.0479(10) 0.0435(10) 0.0481(10) -0.0175(8) 0.0105(8) -0.0086(8)
O2 0.0629(13) 0.0959(18) 0.0641(14) -0.0197(13) 0.0267(11) -0.0208(13)
O3 0.115(2) 0.0761(18) 0.093(2) -0.0348(15) 0.0508(17) -0.0047(15)
O4 0.110(2) 0.0541(14) 0.111(2) -0.0379(14) 0.0589(17) -0.0255(13)
O5 0.0960(18) 0.0668(15) 0.0867(17) -0.0244(13) 0.0302(14) -0.0432(13)
O6 0.0917(18) 0.0825(17) 0.0746(16) -0.0424(14) 0.0249(13) -0.0139(14)
O7 0.0588(13) 0.107(2) 0.0757(16) -0.0364(14) 0.0289(12) -0.0210(13)
O8 0.0848(16) 0.0658(15) 0.0921(18) -0.0235(13) 0.0365(14) -0.0390(13)
O9 0.108(2) 0.0578(14) 0.104(2) -0.0353(14) 0.0580(16) -0.0264(13)
N1 0.0429(11) 0.0395(12) 0.0490(13) -0.0157(10) 0.0081(10) -0.0081(9)
N2 0.0554(15) 0.0723(19) 0.0524(15) -0.0173(13) 0.0116(12) -0.0019(13)
N3 0.0585(14) 0.0477(14) 0.0588(15) -0.0147(11) 0.0103(12) -0.0179(11)
N4 0.0527(14) 0.0717(17) 0.0480(14) -0.0187(13) 0.0103(11) -0.0027(13)
N5 0.0581(14) 0.0508(14) 0.0564(15) -0.0134(11) 0.0134(12) -0.0158(11)
C1 0.0402(13) 0.0440(14) 0.0436(14) -0.0132(11) 0.0037(11) -0.0050(11)
C2 0.0472(14) 0.0495(15) 0.0483(15) -0.0180(12) 0.0027(12) -0.0033(12)
C3 0.0418(14) 0.0595(17) 0.0418(14) -0.0138(12) 0.0059(11) -0.0026(12)
C4 0.0424(14) 0.0585(17) 0.0444(15) -0.0090(13) 0.0055(11) -0.0136(12)
C5 0.0423(14) 0.0464(15) 0.0428(14) -0.0113(11) 0.0013(11) -0.0100(11)
C6 0.0396(13) 0.0427(14) 0.0415(14) -0.0137(11) 0.0021(10) -0.0059(10)
C7 0.0406(13) 0.0428(14) 0.0428(14) -0.0143(11) 0.0027(10) -0.0078(10)
C8 0.0378(13) 0.0415(14) 0.0437(14) -0.0130(11) 0.0043(10) -0.0070(10)
C9 0.0393(13) 0.0481(15) 0.0410(14) -0.0121(11) 0.0030(11) -0.0077(11)
C10 0.0429(14) 0.0470(15) 0.0487(15) -0.0109(12) 0.0045(11) -0.0084(11)
C11 0.0421(14) 0.0588(17) 0.0451(15) -0.0113(13) 0.0075(11) -0.0119(12)
C12 0.0407(14) 0.0612(18) 0.0447(15) -0.0191(13) 0.0058(11) -0.0035(12)
C13 0.0468(14) 0.0515(16) 0.0473(15) -0.0173(12) 0.0030(12) -0.0037(12)
C14 0.0398(13) 0.0478(15) 0.0437(14) -0.0131(12) 0.0034(11) -0.0075(11)
S1 0.0613(9) 0.0496(7) 0.0744(8) -0.0224(5) 0.0110(5) -0.0105(6)
O19 0.089(2) 0.058(2) 0.108(5) -0.037(3) 0.018(2) -0.027(2)
C15 0.085(7) 0.072(3) 0.087(3) -0.027(2) 0.017(4) -0.016(4)
C16 0.252(10) 0.126(5) 0.081(4) -0.069(4) 0.051(5) -0.127(7)
S1' 0.083(3) 0.078(3) 0.233(7) -0.061(3) 0.005(3) -0.013(2)
O19' 0.089(2) 0.058(2) 0.108(5) -0.037(3) 0.018(2) -0.027(2)
C15' 0.085(7) 0.072(3) 0.087(3) -0.027(2) 0.017(4) -0.016(4)
C16' 0.252(10) 0.126(5) 0.081(4) -0.069(4) 0.051(5) -0.127(7)

loop_
_atom_type_symbol
_atom_type_description
_atom_type_scat_dispersion_real
_atom_type_scat_dispersion_imag
_atom_type_scat_source
C C 0.0181 0.0091 'International Tables Vol C Tables 4.2.6.8 and 6.1.1.4'
H H 0.0000 0.0000 'International Tables Vol C Tables 4.2.6.8 and 6.1.1.4'
N N 0.0311 0.0180 'International Tables Vol C Tables 4.2.6.8 and 6.1.1.4'
O O 0.0492 0.0322 'International Tables Vol C Tables 4.2.6.8 and 6.1.1.4'
S S 0.3331 0.5567 'International Tables Vol C Tables 4.2.6.8 and 6.1.1.4'

loop_
_geom_angle_atom_site_label_1
_geom_angle_atom_site_label_2
_geom_angle_atom_site_label_3
_geom_angle
_geom_angle_site_symmetry_1
_geom_angle_site_symmetry_3
C7 O1 C14 103.72(19) . .
C8 N1 C1 107.0(2) . .
C8 N1 H1 126.5 . .
C1 N1 H1 126.5 . .
O2 N2 O3 124.4(3) . .
O2 N2 C3 118.2(3) . .
O3 N2 C3 117.4(3) . .
O5 N3 O4 123.7(3) . .
O5 N3 C5 118.8(2) . .
O4 N3 C5 117.5(2) . .
O7 N4 O6 124.1(3) . .
O7 N4 C12 118.1(3) . .
O6 N4 C12 117.8(2) . .
O8 N5 O9 123.5(3) . .
O8 N5 C10 118.8(3) . .
O9 N5 C10 117.7(2) . .
N1 C1 C2 127.1(2) . .
N1 C1 C6 110.5(2) . .
C2 C1 C6 122.4(2) . .
C3 C2 C1 116.9(3) . .
C3 C2 H2 121.6 . .
C1 C2 H2 121.6 . .
C2 C3 C4 123.6(3) . .
C2 C3 N2 118.5(3) . .
C4 C3 N2 117.9(2) . .
C5 C4 C3 118.7(2) . .
C5 C4 H4 120.6 . .
C3 C4 H4 120.6 . .
C4 C5 C6 121.3(3) . .
C4 C5 N3 118.9(2) . .
C6 C5 N3 119.8(2) . .
C7 C6 C5 139.5(2) . .
C7 C6 C1 103.4(2) . .
C5 C6 C1 117.1(2) . .
C8 C7 O1 112.9(2) . .
C8 C7 C6 109.2(2) . .
O1 C7 C6 137.8(2) . .
N1 C8 C7 109.9(2) . .
N1 C8 C9 143.5(2) . .
C7 C8 C9 106.6(2) . .
C10 C9 C14 116.6(2) . .
C10 C9 C8 139.2(3) . .
C14 C9 C8 104.2(2) . .
C11 C10 C9 121.2(3) . .
C11 C10 N5 119.3(2) . .
C9 C10 N5 119.5(2) . .
C12 C11 C10 118.3(2) . .
C12 C11 H11 120.9 . .
C10 C11 H11 120.9 . .
C11 C12 C13 124.4(2) . .
C11 C12 N4 117.6(2) . .
C13 C12 N4 118.0(3) . .
C14 C13 C12 115.3(3) . .
C14 C13 H13 122.3 . .
C12 C13 H13 122.3 . .
C13 C14 O1 123.3(2) . .
C13 C14 C9 124.2(2) . .
O1 C14 C9 112.5(2) . .
O19 S1 C16 105.8(4) . .
O19 S1 C15 107.3(5) . .
C16 S1 C15 101.1(6) . .
S1 C15 H15A 109.5 . .
S1 C15 H15B 109.5 . .
H15A C15 H15B 109.5 . .
S1 C15 H15C 109.5 . .
H15A C15 H15C 109.5 . .
H15B C15 H15C 109.5 . .
S1 C16 H16A 109.5 . .
S1 C16 H16B 109.5 . .
H16A C16 H16B 109.5 . .
S1 C16 H16C 109.5 . .
H16A C16 H16C 109.5 . .
H16B C16 H16C 109.5 . .
O19' S1' C16' 115.8(13) . .
O19' S1' C15' 114.5(13) . .
C16' S1' C15' 103.2(16) . .
S1' C15' H15D 109.5 . .
S1' C15' H15E 109.5 . .
H15D C15' H15E 109.5 . .
S1' C15' H15F 109.5 . .
H15D C15' H15F 109.5 . .
H15E C15' H15F 109.5 . .
S1' C16' H16D 109.5 . .
S1' C16' H16E 109.5 . .
H16D C16' H16E 109.5 . .
S1' C16' H16F 109.5 . .
H16D C16' H16F 109.5 . .
H16E C16' H16F 109.5 . .

loop_
_geom_bond_atom_site_label_1
_geom_bond_atom_site_label_2
_geom_bond_distance
_geom_bond_site_symmetry_2
O1 C7 1.375(3) .
O1 C14 1.379(3) .
O2 N2 1.218(3) .
O3 N2 1.212(4) .
O4 N3 1.210(3) .
O5 N3 1.209(3) .
O6 N4 1.225(3) .
O7 N4 1.213(3) .
O8 N5 1.211(3) .
O9 N5 1.208(3) .
N1 C8 1.362(3) .
N1 C1 1.375(3) .
N1 H1 0.8600 .
N2 C3 1.471(4) .
N3 C5 1.456(4) .
N4 C12 1.475(4) .
N5 C10 1.454(4) .
C1 C2 1.384(4) .
C1 C6 1.430(4) .
C2 C3 1.372(4) .
C2 H2 0.9300 .
C3 C4 1.401(4) .
C4 C5 1.363(4) .
C4 H4 0.9300 .
C5 C6 1.413(3) .
C6 C7 1.416(3) .
C7 C8 1.374(4) .
C8 C9 1.426(3) .
C9 C10 1.405(4) .
C9 C14 1.411(4) .
C10 C11 1.382(4) .
C11 C12 1.378(4) .
C11 H11 0.9300 .
C12 C13 1.384(4) .
C13 C14 1.376(4) .
C13 H13 0.9300 .
S1 O19 1.5007(10) .
S1 C16 1.7299(10) .
S1 C15 1.7303(10) .
C15 H15A 0.9600 .
C15 H15B 0.9600 .
C15 H15C 0.9600 .
C16 H16A 0.9600 .
C16 H16B 0.9600 .
C16 H16C 0.9600 .
S1' O19' 1.5001(10) .
S1' C16' 1.7301(11) .
S1' C15' 1.7301(11) .
C15' H15D 0.9600 .
C15' H15E 0.9600 .
C15' H15F 0.9600 .
C16' H16D 0.9600 .
C16' H16E 0.9600 .
C16' H16F 0.9600 .

loop_
_geom_torsion_atom_site_label_1
_geom_torsion_atom_site_label_2
_geom_torsion_atom_site_label_3
_geom_torsion_atom_site_label_4
_geom_torsion
_geom_torsion_site_symmetry_1
_geom_torsion_site_symmetry_2
_geom_torsion_site_symmetry_3
_geom_torsion_site_symmetry_4
C8 N1 C1 C2 -179.3(3) . . . .
C8 N1 C1 C6 0.4(3) . . . .
N1 C1 C2 C3 -179.1(3) . . . .
C6 C1 C2 C3 1.2(4) . . . .
C1 C2 C3 C4 -0.3(4) . . . .
C1 C2 C3 N2 178.9(2) . . . .
O2 N2 C3 C2 -178.0(3) . . . .
O3 N2 C3 C2 1.1(4) . . . .
O2 N2 C3 C4 1.2(4) . . . .
O3 N2 C3 C4 -179.7(3) . . . .
C2 C3 C4 C5 -0.3(4) . . . .
N2 C3 C4 C5 -179.5(2) . . . .
C3 C4 C5 C6 0.1(4) . . . .
C3 C4 C5 N3 178.1(2) . . . .
O5 N3 C5 C4 2.2(4) . . . .
O4 N3 C5 C4 -177.1(3) . . . .
O5 N3 C5 C6 -179.7(3) . . . .
O4 N3 C5 C6 1.0(4) . . . .
C4 C5 C6 C7 180.0(3) . . . .
N3 C5 C6 C7 2.0(5) . . . .
C4 C5 C6 C1 0.7(4) . . . .
N3 C5 C6 C1 -177.3(2) . . . .
N1 C1 C6 C7 -0.6(3) . . . .
C2 C1 C6 C7 179.1(3) . . . .
N1 C1 C6 C5 178.9(2) . . . .
C2 C1 C6 C5 -1.4(4) . . . .
C14 O1 C7 C8 0.4(3) . . . .
C14 O1 C7 C6 -178.7(3) . . . .
C5 C6 C7 C8 -178.6(3) . . . .
C1 C6 C7 C8 0.7(3) . . . .
C5 C6 C7 O1 0.5(6) . . . .
C1 C6 C7 O1 179.8(3) . . . .
C1 N1 C8 C7 0.1(3) . . . .
C1 N1 C8 C9 -179.8(4) . . . .
O1 C7 C8 N1 -179.8(2) . . . .
C6 C7 C8 N1 -0.5(3) . . . .
O1 C7 C8 C9 0.1(3) . . . .
C6 C7 C8 C9 179.4(2) . . . .
N1 C8 C9 C10 -0.6(7) . . . .
C7 C8 C9 C10 179.6(3) . . . .
N1 C8 C9 C14 179.4(4) . . . .
C7 C8 C9 C14 -0.5(3) . . . .
C14 C9 C10 C11 -1.8(4) . . . .
C8 C9 C10 C11 178.1(3) . . . .
C14 C9 C10 N5 179.1(2) . . . .
C8 C9 C10 N5 -1.0(5) . . . .
O8 N5 C10 C11 3.7(4) . . . .
O9 N5 C10 C11 -175.0(3) . . . .
O8 N5 C10 C9 -177.2(3) . . . .
O9 N5 C10 C9 4.1(4) . . . .
C9 C10 C11 C12 -0.3(4) . . . .
N5 C10 C11 C12 178.8(3) . . . .
C10 C11 C12 C13 2.3(4) . . . .
C10 C11 C12 N4 -176.2(2) . . . .
O7 N4 C12 C11 -23.3(4) . . . .
O6 N4 C12 C11 155.2(3) . . . .
O7 N4 C12 C13 158.1(3) . . . .
O6 N4 C12 C13 -23.4(4) . . . .
C11 C12 C13 C14 -1.9(4) . . . .
N4 C12 C13 C14 176.6(2) . . . .
C12 C13 C14 O1 -178.7(2) . . . .
C12 C13 C14 C9 -0.5(4) . . . .
C7 O1 C14 C13 177.7(3) . . . .
C7 O1 C14 C9 -0.7(3) . . . .
C10 C9 C14 C13 2.3(4) . . . .
C8 C9 C14 C13 -177.7(3) . . . .
C10 C9 C14 O1 -179.3(2) . . . .
C8 C9 C14 O1 0.7(3) . . . .
